data_4086786
loop_
_publ_author_name
'Iwai, Tomohiro'
'Tanaka, Ryotaro'
'Sawamura, Masaya'

_publ_section_title
;
 Synthesis, Coordination Properties, and Catalytic Application of
 Triarylmethane-Monophosphines
;
_journal_issue 23
_journal_name_full Organometallics
_journal_page_first 3959
_journal_paper_doi 10.1021/acs.organomet.6b00752
_journal_volume 35
_journal_year 2016
_chemical_formula_moiety 'C37 H36 Cl3 O2 P Pd'
_chemical_formula_sum 'C37 H36 Cl3 O2 P Pd'
_chemical_formula_weight 756.42
_space_group_crystal_system triclinic
_space_group_IT_number 2
_space_group_name_Hall '-P 1'
_space_group_name_H-M_alt 'P -1'
_symmetry_space_group_name_Hall '-P 1'
_symmetry_space_group_name_H-M 'P -1'
_atom_sites_solution_hydrogens geom
_atom_sites_solution_primary direct
_atom_sites_solution_secondary difmap
_cell_angle_alpha 69.029(7)
_cell_angle_beta 65.152(7)
_cell_angle_gamma 74.163(9)
_cell_formula_units_Z 2
_cell_length_a 12.0788(12)
_cell_length_b 12.4978(16)
_cell_length_c 13.3752(15)
_cell_measurement_reflns_used 5618
_cell_measurement_temperature 170
_cell_measurement_theta_max 27.50
_cell_measurement_theta_min 3.10
_cell_volume 1692.8(4)
_computing_cell_refinement 'CrystalClear-SM Expert 2.0 r16'
_computing_data_collection 'CrystalClear-SM Expert 2.0 r16 (Rigaku, 2013)'
_computing_data_reduction 'CrystalClear-SM Expert 2.0 r16'
_computing_molecular_graphics 'CrystalStructure 4.2'
_computing_publication_material 'CrystalStructure 4.2 (Rigaku, 2015)'
_computing_structure_refinement 'SHELXL Version 2014/7 (Sheldrick, 2008)'
_computing_structure_solution 'SIR2011 (Burla, et al., 2012)'
_diffrn_ambient_temperature 170
_diffrn_detector_area_resol_mean 7.314
_diffrn_measured_fraction_theta_full 0.990
_diffrn_measured_fraction_theta_max 0.988
_diffrn_measurement_device_type 'Rigaku Mercury70'
_diffrn_measurement_method \w
_diffrn_radiation_type 'Mo K\a'
_diffrn_radiation_wavelength 0.71075
_diffrn_reflns_av_R_equivalents 0.0220
_diffrn_reflns_Laue_measured_fraction_full 0.990
_diffrn_reflns_Laue_measured_fraction_max 0.988
_diffrn_reflns_limit_h_max 12
_diffrn_reflns_limit_h_min -14
_diffrn_reflns_limit_k_max 12
_diffrn_reflns_limit_k_min -15
_diffrn_reflns_limit_l_max 16
_diffrn_reflns_limit_l_min -16
_diffrn_reflns_number 13004
_diffrn_reflns_point_group_measured_fraction_full 0.990
_diffrn_reflns_point_group_measured_fraction_max 0.988
_diffrn_reflns_theta_full 25.242
_diffrn_reflns_theta_max 25.999
_diffrn_reflns_theta_min 3.122
_diffrn_standards_number 0
_exptl_absorpt_coefficient_mu 0.864
_exptl_absorpt_correction_T_max 0.878
_exptl_absorpt_correction_T_min 0.739
_exptl_absorpt_correction_type multi-scan
_exptl_absorpt_process_details 'REQAB (Rigaku, 1998)'
_exptl_crystal_colour colorless
_exptl_crystal_density_diffrn 1.484
_exptl_crystal_density_method 'not measured'
_exptl_crystal_description prism
_exptl_crystal_F_000 772.00
_exptl_crystal_size_max 0.250
_exptl_crystal_size_mid 0.200
_exptl_crystal_size_min 0.150
_refine_diff_density_max 1.08
_refine_diff_density_min -1.16
_refine_ls_extinction_method none
_refine_ls_goodness_of_fit_ref 1.027
_refine_ls_hydrogen_treatment constr
_refine_ls_number_parameters 401
_refine_ls_number_reflns 6582
_refine_ls_number_restraints 30
_refine_ls_R_factor_all 0.0430
_refine_ls_R_factor_gt 0.0378
_refine_ls_shift/su_max 0.002
_refine_ls_structure_factor_coef Fsqd
_refine_ls_weighting_details 'w = 1/[\s^2^(Fo^2^)+(0.0534P)^2^+1.5349P] where P=(Fo^2^+2Fc^2^)/3'
_refine_ls_weighting_scheme calc
_refine_ls_wR_factor_gt 0.0964
_refine_ls_wR_factor_ref 0.1005
_reflns_Friedel_coverage 0.000
_reflns_number_gt 5858
_reflns_number_total 6582
_reflns_threshold_expression F^2^>2.0\s(F^2^)
_cod_data_source_file om6b00752_si_002.cif
_cod_data_source_block PdCl(p-allyl)(L2)
_cod_depositor_comments 'Adding full bibliography for 4086782--4086793.cif.'
_cod_database_code 4086786

loop_
_space_group_symop_id
_space_group_symop_operation_xyz
1 +X,+Y,+Z
2 -X,-Y,-Z

loop_
_atom_site_label
_atom_site_type_symbol
_atom_site_fract_x
_atom_site_fract_y
_atom_site_fract_z
_atom_site_U_iso_or_equiv
_atom_site_adp_type
_atom_site_occupancy
_atom_site_site_symmetry_order
_atom_site_calc_flag
_atom_site_refinement_flags_posn
_atom_site_refinement_flags_adp
_atom_site_refinement_flags_occupancy
_atom_site_disorder_assembly
_atom_site_disorder_group
Pd1 Pd 0.35826(2) 0.92754(2) 0.21769(2) 0.03000(9) Uani 1 1 d . . . . .
Cl1 Cl 0.35069(7) 0.83804(8) 0.09171(7) 0.0438(2) Uani 1 1 d . . . . .
Cl2 Cl 0.35508(17) 0.41246(15) 0.10683(16) 0.1092(5) Uani 1 1 d . . . . .
Cl3 Cl 0.1880(2) 0.61248(19) 0.0438(2) 0.1454(8) Uani 1 1 d . . . . .
P1 P 0.40759(6) 0.75492(6) 0.34321(6) 0.02290(15) Uani 1 1 d . . . . .
O1 O -0.0122(2) 0.7514(2) 0.88496(19) 0.0469(6) Uani 1 1 d . . . . .
O2 O -0.29757(18) 0.9344(2) 0.26839(19) 0.0374(5) Uani 1 1 d . . . . .
C1 C 0.3935(2) 0.7525(2) 0.4856(2) 0.0260(6) Uani 1 1 d . . . . .
C2 C 0.4381(3) 0.8384(3) 0.4956(3) 0.0327(6) Uani 1 1 d . . . . .
H1 H 0.4763 0.8960 0.4289 0.039 Uiso 1 1 calc R U . . .
C3 C 0.4268(3) 0.8402(3) 0.6024(3) 0.0387(7) Uani 1 1 d . . . . .
H2 H 0.4572 0.8991 0.6086 0.046 Uiso 1 1 calc R U . . .
C4 C 0.3717(3) 0.7571(3) 0.6998(3) 0.0408(8) Uani 1 1 d . . . . .
H3 H 0.3630 0.7595 0.7729 0.049 Uiso 1 1 calc R U . . .
C5 C 0.3293(3) 0.6705(3) 0.6908(3) 0.0366(7) Uani 1 1 d . . . . .
H4 H 0.2924 0.6124 0.7577 0.044 Uiso 1 1 calc R U . . .
C6 C 0.3405(2) 0.6680(3) 0.5840(2) 0.0294(6) Uani 1 1 d . . . . .
H5 H 0.3115 0.6078 0.5782 0.035 Uiso 1 1 calc R U . . .
C7 C 0.5693(2) 0.6951(2) 0.2793(2) 0.0257(6) Uani 1 1 d . . . . .
C8 C 0.6119(3) 0.6860(3) 0.1681(3) 0.0348(7) Uani 1 1 d . . . . .
H6 H 0.5565 0.7070 0.1284 0.042 Uiso 1 1 calc R U . . .
C9 C 0.7349(3) 0.6465(3) 0.1151(3) 0.0423(8) Uani 1 1 d . . . . .
H7 H 0.7633 0.6397 0.0395 0.051 Uiso 1 1 calc R U . . .
C10 C 0.8165(3) 0.6167(3) 0.1718(3) 0.0435(8) Uani 1 1 d . . . . .
H8 H 0.9010 0.5906 0.1349 0.052 Uiso 1 1 calc R U . . .
C11 C 0.7748(3) 0.6251(3) 0.2819(3) 0.0417(8) Uani 1 1 d . . . . .
H9 H 0.8308 0.6043 0.3210 0.050 Uiso 1 1 calc R U . . .
C12 C 0.6513(3) 0.6638(3) 0.3367(3) 0.0329(6) Uani 1 1 d . . . . .
H10 H 0.6231 0.6689 0.4130 0.039 Uiso 1 1 calc R U . . .
C13 C 0.3195(2) 0.6423(2) 0.3703(2) 0.0226(5) Uani 1 1 d . . . . .
C14 C 0.1914(2) 0.6644(2) 0.3940(2) 0.0229(5) Uani 1 1 d . . . . .
C15 C 0.1346(3) 0.5758(3) 0.4047(3) 0.0312(6) Uani 1 1 d . . . . .
H11 H 0.0489 0.5902 0.4178 0.037 Uiso 1 1 calc R U . . .
C16 C 0.1993(3) 0.4673(3) 0.3968(3) 0.0352(7) Uani 1 1 d . . . . .
H12 H 0.1579 0.4081 0.4057 0.042 Uiso 1 1 calc R U . . .
C17 C 0.3247(3) 0.4452(2) 0.3760(3) 0.0322(6) Uani 1 1 d . . . . .
H13 H 0.3697 0.3708 0.3713 0.039 Uiso 1 1 calc R U . . .
C18 C 0.3833(2) 0.5330(2) 0.3621(2) 0.0290(6) Uani 1 1 d . . . . .
H14 H 0.4695 0.5183 0.3466 0.035 Uiso 1 1 calc R U . . .
C19 C 0.1124(2) 0.7772(2) 0.4176(2) 0.0243(5) Uani 1 1 d . . . . .
H15 H 0.1661 0.8392 0.3704 0.029 Uiso 1 1 calc R U . . .
C20 C 0.0775(2) 0.7723(2) 0.5427(2) 0.0243(5) Uani 1 1 d . . . . .
C21 C 0.0868(2) 0.8651(2) 0.5705(2) 0.0270(6) Uani 1 1 d . . . . .
H16 H 0.1139 0.9324 0.5108 0.032 Uiso 1 1 calc R U . . .
C22 C 0.0577(3) 0.8626(3) 0.6834(3) 0.0315(6) Uani 1 1 d . . . . .
H17 H 0.0660 0.9270 0.7004 0.038 Uiso 1 1 calc R U . . .
C23 C 0.0167(3) 0.7653(3) 0.7710(2) 0.0316(6) Uani 1 1 d . . . . .
C24 C 0.0032(3) 0.6728(3) 0.7452(3) 0.0329(6) Uani 1 1 d . . . . .
H18 H -0.0274 0.6070 0.8053 0.039 Uiso 1 1 calc R U . . .
C25 C 0.0341(2) 0.6760(2) 0.6326(2) 0.0290(6) Uani 1 1 d . . . . .
H19 H 0.0256 0.6115 0.6159 0.035 Uiso 1 1 calc R U . . .
C26 C 0.0067(4) 0.8414(4) 0.9141(3) 0.0619(11) Uani 1 1 d . . . . .
H20 H -0.0171 0.8217 0.9975 0.074 Uiso 1 1 calc R U . . .
H21 H 0.0940 0.8514 0.8771 0.074 Uiso 1 1 calc R U . . .
H22 H -0.0436 0.9137 0.8879 0.074 Uiso 1 1 calc R U . . .
C27 C 0.0013(2) 0.8127(2) 0.3793(2) 0.0245(5) Uani 1 1 d . . . . .
C28 C 0.0206(3) 0.8340(3) 0.2647(3) 0.0315(6) Uani 1 1 d . . . . .
H23 H 0.1022 0.8210 0.2124 0.038 Uiso 1 1 calc R U . . .
C29 C -0.0764(3) 0.8738(3) 0.2242(3) 0.0332(6) Uani 1 1 d . . . . .
H24 H -0.0607 0.8876 0.1451 0.040 Uiso 1 1 calc R U . . .
C30 C -0.1962(3) 0.8931(2) 0.2999(3) 0.0294(6) Uani 1 1 d . . . . .
C31 C -0.2173(2) 0.8704(3) 0.4148(3) 0.0302(6) Uani 1 1 d . . . . .
H25 H -0.2991 0.8818 0.4674 0.036 Uiso 1 1 calc R U . . .
C32 C -0.1192(2) 0.8310(2) 0.4539(2) 0.0270(6) Uani 1 1 d . . . . .
H26 H -0.1351 0.8163 0.5331 0.032 Uiso 1 1 calc R U . . .
C33 C -0.2795(3) 0.9535(3) 0.1513(3) 0.0458(8) Uani 1 1 d . . . . .
H27 H -0.3588 0.9828 0.1404 0.055 Uiso 1 1 calc R U . . .
H28 H -0.2227 1.0104 0.1024 0.055 Uiso 1 1 calc R U . . .
H29 H -0.2446 0.8805 0.1307 0.055 Uiso 1 1 calc R U . . .
C37 C 0.3125(5) 0.5609(5) 0.0876(5) 0.0874(15) Uani 1 1 d . . . . .
H35 H 0.2917 0.5783 0.1606 0.105 Uiso 1 1 calc R U . . .
H36 H 0.3831 0.6011 0.0294 0.105 Uiso 1 1 calc R U . . .
C34A C 0.3561(3) 1.0518(3) 0.2938(3) 0.0532(8) Uani 0.808(7) 1 d G U P A 1
H31A H 0.3136 1.0348 0.3781 0.064 Uiso 0.808(7) 1 calc R U P A 1
H30A H 0.4343 1.0827 0.2658 0.064 Uiso 0.808(7) 1 calc R U P A 1
C35A C 0.2829(3) 1.1036(3) 0.2299(3) 0.0555(10) Uani 0.808(7) 1 d G U P A 1
H32A H 0.1923 1.1204 0.2718 0.067 Uiso 0.808(7) 1 calc R U P A 1
C36A C 0.3238(4) 1.1036(3) 0.1098(3) 0.0608(9) Uani 0.808(7) 1 d G U P A 1
H33A H 0.3971 1.1416 0.0552 0.073 Uiso 0.808(7) 1 calc R U P A 1
H34A H 0.2585 1.1186 0.0782 0.073 Uiso 0.808(7) 1 calc R U P A 1
C34B C 0.3561(3) 1.0518(3) 0.2938(3) 0.0532(8) Uani 0.192(7) 1 d G U P A 2
H30B H 0.2754 1.0754 0.3494 0.064 Uiso 0.192(7) 1 calc R U P A 2
H31B H 0.4252 1.0383 0.3203 0.064 Uiso 0.192(7) 1 calc R U P A 2
C35B C 0.3788(3) 1.1158(4) 0.1734(3) 0.0609(14) Uani 0.192(7) 1 d G U P A 2
H32B H 0.4656 1.1320 0.1290 0.073 Uiso 0.192(7) 1 calc R U P A 2
C36B C 0.3238(4) 1.1036(3) 0.1098(3) 0.0608(9) Uani 0.192(7) 1 d G U P A 2
H34B H 0.3723 1.1177 0.0267 0.073 Uiso 0.192(7) 1 calc R U P A 2
H33B H 0.2362 1.1387 0.1264 0.073 Uiso 0.192(7) 1 calc R U P A 2

loop_
_atom_site_aniso_label
_atom_site_aniso_U_11
_atom_site_aniso_U_22
_atom_site_aniso_U_33
_atom_site_aniso_U_23
_atom_site_aniso_U_13
_atom_site_aniso_U_12
Pd1 0.02377(13) 0.02600(14) 0.03261(14) 0.00083(10) -0.01081(9) -0.00305(9)
Cl1 0.0420(4) 0.0562(5) 0.0338(4) -0.0055(4) -0.0180(3) -0.0105(4)
Cl2 0.1356(14) 0.0864(10) 0.1212(13) -0.0446(10) -0.0592(11) 0.0029(9)
Cl3 0.1264(15) 0.1149(15) 0.208(2) -0.0273(15) -0.0963(16) -0.0011(12)
P1 0.0201(3) 0.0214(3) 0.0256(4) -0.0037(3) -0.0094(3) -0.0027(3)
O1 0.0627(15) 0.0471(14) 0.0265(12) -0.0107(11) -0.0099(11) -0.0104(12)
O2 0.0281(10) 0.0492(13) 0.0397(12) -0.0171(11) -0.0193(9) 0.0053(9)
C1 0.0225(12) 0.0253(14) 0.0298(15) -0.0082(12) -0.0106(11) -0.0003(11)
C2 0.0319(15) 0.0295(15) 0.0356(17) -0.0083(13) -0.0113(13) -0.0052(12)
C3 0.0378(16) 0.0427(19) 0.0453(19) -0.0217(16) -0.0191(15) -0.0011(14)
C4 0.0387(17) 0.052(2) 0.0357(18) -0.0198(16) -0.0183(14) 0.0057(15)
C5 0.0328(15) 0.0409(18) 0.0293(16) -0.0048(14) -0.0123(13) 0.0004(13)
C6 0.0255(13) 0.0288(15) 0.0328(16) -0.0061(12) -0.0129(12) -0.0019(11)
C7 0.0219(12) 0.0210(13) 0.0301(15) -0.0027(11) -0.0091(11) -0.0034(10)
C8 0.0313(15) 0.0361(17) 0.0330(16) -0.0067(13) -0.0114(13) -0.0030(13)
C9 0.0397(17) 0.0367(18) 0.0347(18) -0.0088(15) -0.0025(14) -0.0008(14)
C10 0.0248(14) 0.0331(17) 0.054(2) -0.0084(16) -0.0040(14) 0.0025(13)
C11 0.0274(15) 0.0358(17) 0.058(2) -0.0065(16) -0.0224(15) 0.0030(13)
C12 0.0280(14) 0.0310(16) 0.0376(17) -0.0062(13) -0.0142(13) -0.0015(12)
C13 0.0230(12) 0.0224(13) 0.0215(13) -0.0042(11) -0.0088(10) -0.0033(10)
C14 0.0221(12) 0.0228(13) 0.0230(13) -0.0072(11) -0.0075(10) -0.0018(10)
C15 0.0239(13) 0.0293(15) 0.0398(17) -0.0118(13) -0.0088(12) -0.0042(11)
C16 0.0361(15) 0.0275(15) 0.0464(19) -0.0127(14) -0.0146(14) -0.0081(12)
C17 0.0334(15) 0.0210(14) 0.0413(17) -0.0112(13) -0.0149(13) 0.0031(12)
C18 0.0238(13) 0.0268(14) 0.0337(16) -0.0064(12) -0.0118(11) -0.0001(11)
C19 0.0205(12) 0.0226(13) 0.0284(14) -0.0074(11) -0.0071(11) -0.0031(10)
C20 0.0164(11) 0.0257(14) 0.0307(15) -0.0108(12) -0.0091(10) 0.0024(10)
C21 0.0262(13) 0.0207(13) 0.0312(15) -0.0066(12) -0.0091(11) -0.0018(11)
C22 0.0318(14) 0.0284(15) 0.0349(16) -0.0131(13) -0.0109(12) -0.0015(12)
C23 0.0277(14) 0.0376(17) 0.0270(15) -0.0121(13) -0.0087(12) 0.0015(12)
C24 0.0309(14) 0.0306(16) 0.0301(16) -0.0023(13) -0.0089(12) -0.0056(12)
C25 0.0264(13) 0.0261(14) 0.0335(16) -0.0078(12) -0.0107(12) -0.0035(11)
C26 0.091(3) 0.062(3) 0.037(2) -0.0230(19) -0.017(2) -0.014(2)
C27 0.0241(13) 0.0221(13) 0.0281(14) -0.0085(11) -0.0100(11) -0.0012(10)
C28 0.0231(13) 0.0402(17) 0.0294(15) -0.0137(13) -0.0063(11) -0.0017(12)
C29 0.0315(15) 0.0404(17) 0.0282(15) -0.0110(13) -0.0116(12) -0.0023(13)
C30 0.0280(14) 0.0275(15) 0.0365(16) -0.0115(13) -0.0159(12) 0.0008(11)
C31 0.0216(13) 0.0342(16) 0.0328(16) -0.0124(13) -0.0087(11) 0.0015(11)
C32 0.0250(13) 0.0283(14) 0.0257(14) -0.0085(12) -0.0083(11) -0.0005(11)
C33 0.0404(18) 0.059(2) 0.044(2) -0.0118(17) -0.0269(16) -0.0012(16)
C37 0.098(4) 0.080(4) 0.085(4) -0.020(3) -0.039(3) -0.010(3)
C34A 0.0523(18) 0.0280(15) 0.0665(19) -0.0164(15) -0.0100(14) -0.0002(13)
C35A 0.051(2) 0.0271(18) 0.0706(19) -0.0117(17) -0.0115(15) 0.0025(16)
C36A 0.0588(19) 0.0278(16) 0.0589(17) 0.0071(15) -0.0103(15) 0.0065(15)
C34B 0.0523(18) 0.0280(15) 0.0665(19) -0.0164(15) -0.0100(14) -0.0002(13)
C35B 0.056(3) 0.026(3) 0.070(2) -0.005(2) -0.007(2) 0.004(3)
C36B 0.0588(19) 0.0278(16) 0.0589(17) 0.0071(15) -0.0103(15) 0.0065(15)

loop_
_atom_type_symbol
_atom_type_description
_atom_type_scat_dispersion_real
_atom_type_scat_dispersion_imag
_atom_type_scat_source
C C 0.0033 0.0016
;
International Tables for Crystallography
(Vol. C, Tables 4.2.6.8 and 6.1.1.4)
;
H H 0.0000 0.0000
;
International Tables for Crystallography
(Vol. C, Table 6.1.1.4)
;
Cl Cl 0.1484 0.1585
;
International Tables for Crystallography
(Vol. C, Tables 4.2.6.8 and 6.1.1.4)
;
O O 0.0106 0.0060
;
International Tables for Crystallography
(Vol. C, Tables 4.2.6.8 and 6.1.1.4)
;
P P 0.1023 0.0942
;
International Tables for Crystallography
(Vol. C, Tables 4.2.6.8 and 6.1.1.4)
;
Pd Pd -0.9988 1.0072
;
International Tables for Crystallography
(Vol. C, Tables 4.2.6.8 and 6.1.1.4)
;

loop_
_geom_angle_atom_site_label_1
_geom_angle_atom_site_label_2
_geom_angle_atom_site_label_3
_geom_angle
C34A Pd1 C35A 36.9
C34B Pd1 C36B 69.94(7)
C34A Pd1 C36A 69.94(7)
C35A Pd1 C36A 39.2
C34B Pd1 C35B 38.65(6)
C36B Pd1 C35B 35.02(5)
C34B Pd1 P1 101.75(8)
C34A Pd1 P1 101.75(8)
C35A Pd1 P1 134.36(8)
C36B Pd1 P1 171.10(10)
C36A Pd1 P1 171.10(10)
C35B Pd1 P1 136.07(9)
C34B Pd1 Cl1 163.46(8)
C34A Pd1 Cl1 163.46(8)
C35A Pd1 Cl1 128.05(9)
C36B Pd1 Cl1 93.52(9)
C36A Pd1 Cl1 93.52(9)
C35B Pd1 Cl1 125.49(9)
P1 Pd1 Cl1 94.75(3)
C1 P1 C7 103.73(12)
C1 P1 C13 104.67(12)
C7 P1 C13 104.73(12)
C1 P1 Pd1 120.08(9)
C7 P1 Pd1 109.86(9)
C13 P1 Pd1 112.42(8)
C23 O1 C26 117.1(3)
C30 O2 C33 117.7(2)
C6 C1 C2 118.8(3)
C6 C1 P1 122.5(2)
C2 C1 P1 118.8(2)
C3 C2 C1 120.2(3)
C3 C2 H1 119.9
C1 C2 H1 119.9
C4 C3 C2 120.5(3)
C4 C3 H2 119.8
C2 C3 H2 119.8
C5 C4 C3 119.8(3)
C5 C4 H3 120.1
C3 C4 H3 120.1
C4 C5 C6 120.0(3)
C4 C5 H4 120.0
C6 C5 H4 120.0
C1 C6 C5 120.7(3)
C1 C6 H5 119.7
C5 C6 H5 119.7
C8 C7 C12 119.3(3)
C8 C7 P1 118.7(2)
C12 C7 P1 121.9(2)
C9 C8 C7 120.3(3)
C9 C8 H6 119.9
C7 C8 H6 119.9
C10 C9 C8 120.3(3)
C10 C9 H7 119.9
C8 C9 H7 119.9
C11 C10 C9 119.7(3)
C11 C10 H8 120.2
C9 C10 H8 120.2
C10 C11 C12 120.7(3)
C10 C11 H9 119.6
C12 C11 H9 119.6
C11 C12 C7 119.7(3)
C11 C12 H10 120.2
C7 C12 H10 120.2
C18 C13 C14 119.3(2)
C18 C13 P1 118.27(19)
C14 C13 P1 122.4(2)
C15 C14 C13 118.1(2)
C15 C14 C19 119.3(2)
C13 C14 C19 122.5(2)
C16 C15 C14 121.8(3)
C16 C15 H11 119.1
C14 C15 H11 119.1
C15 C16 C17 119.9(3)
C15 C16 H12 120.0
C17 C16 H12 120.0
C18 C17 C16 119.0(3)
C18 C17 H13 120.5
C16 C17 H13 120.5
C17 C18 C13 121.8(2)
C17 C18 H14 119.1
C13 C18 H14 119.1
C20 C19 C14 110.4(2)
C20 C19 C27 113.2(2)
C14 C19 C27 113.5(2)
C20 C19 H15 106.4
C14 C19 H15 106.4
C27 C19 H15 106.4
C21 C20 C25 117.7(3)
C21 C20 C19 120.4(2)
C25 C20 C19 121.9(2)
C20 C21 C22 121.8(3)
C20 C21 H16 119.1
C22 C21 H16 119.1
C23 C22 C21 119.4(3)
C23 C22 H17 120.3
C21 C22 H17 120.3
O1 C23 C24 115.5(3)
O1 C23 C22 124.8(3)
C24 C23 C22 119.7(3)
C25 C24 C23 120.2(3)
C25 C24 H18 119.9
C23 C24 H18 119.9
C24 C25 C20 121.2(3)
C24 C25 H19 119.4
C20 C25 H19 119.4
O1 C26 H20 109.5
O1 C26 H21 109.5
H20 C26 H21 109.5
O1 C26 H22 109.5
H20 C26 H22 109.5
H21 C26 H22 109.5
C28 C27 C32 117.6(2)
C28 C27 C19 119.5(2)
C32 C27 C19 122.8(2)
C27 C28 C29 121.8(3)
C27 C28 H23 119.1
C29 C28 H23 119.1
C30 C29 C28 119.7(3)
C30 C29 H24 120.2
C28 C29 H24 120.2
O2 C30 C31 116.5(2)
O2 C30 C29 124.3(3)
C31 C30 C29 119.3(3)
C30 C31 C32 120.3(3)
C30 C31 H25 119.8
C32 C31 H25 119.8
C27 C32 C31 121.3(3)
C27 C32 H26 119.4
C31 C32 H26 119.4
O2 C33 H27 109.5
O2 C33 H28 109.5
H27 C33 H28 109.5
O2 C33 H29 109.5
H27 C33 H29 109.5
H28 C33 H29 109.5
Cl3 C37 Cl2 111.7(3)
Cl3 C37 H35 109.3
Cl2 C37 H35 109.3
Cl3 C37 H36 109.3
Cl2 C37 H36 109.3
H35 C37 H36 107.9
C35A C34A Pd1 73.36(18)
C35A C34A H31A 116.2
Pd1 C34A H31A 116.2
C35A C34A H30A 116.2
Pd1 C34A H30A 116.2
H31A C34A H30A 113.2
C34A C35A C36A 122.4
C34A C35A Pd1 69.74(17)
C36A C35A Pd1 71.21(16)
C34A C35A H32A 117.5
C36A C35A H32A 117.5
Pd1 C35A H32A 117.5
C35A C36A Pd1 69.58(16)
C35A C36A H33A 116.7
Pd1 C36A H33A 116.7
C35A C36A H34A 116.7
Pd1 C36A H34A 116.7
H33A C36A H34A 113.7
C35B C34B Pd1 75.79(16)
C35B C34B H30B 115.9
Pd1 C34B H30B 115.9
C35B C34B H31B 115.9
Pd1 C34B H31B 115.9
H30B C34B H31B 112.9
C36B C35B C34B 124.2
C36B C35B Pd1 69.63(15)
C34B C35B Pd1 65.57(13)
C36B C35B H32B 113.7
C34B C35B H32B 113.7
Pd1 C35B H32B 113.7
C35B C36B Pd1 75.35(17)
C35B C36B H34B 115.9
Pd1 C36B H34B 115.9
C35B C36B H33B 115.9
Pd1 C36B H33B 115.9
H34B C36B H33B 112.9

loop_
_geom_bond_atom_site_label_1
_geom_bond_atom_site_label_2
_geom_bond_distance
Pd1 C34B 2.130(3)
Pd1 C34A 2.130(3)
Pd1 C35A 2.175(3)
Pd1 C36B 2.198(3)
Pd1 C36A 2.198(3)
Pd1 C35B 2.268(4)
Pd1 P1 2.3183(8)
Pd1 Cl1 2.3733(9)
Cl2 C37 1.739(6)
Cl3 C37 1.721(6)
P1 C1 1.829(3)
P1 C7 1.833(3)
P1 C13 1.836(3)
O1 C23 1.368(4)
O1 C26 1.414(4)
O2 C30 1.369(3)
O2 C33 1.424(4)
C1 C6 1.386(4)
C1 C2 1.393(4)
C2 C3 1.385(4)
C2 H1 0.9500
C3 C4 1.377(5)
C3 H2 0.9500
C4 C5 1.377(5)
C4 H3 0.9500
C5 C6 1.388(4)
C5 H4 0.9500
C6 H5 0.9500
C7 C8 1.390(4)
C7 C12 1.392(4)
C8 C9 1.385(4)
C8 H6 0.9500
C9 C10 1.383(5)
C9 H7 0.9500
C10 C11 1.375(5)
C10 H8 0.9500
C11 C12 1.392(4)
C11 H9 0.9500
C12 H10 0.9500
C13 C18 1.391(4)
C13 C14 1.410(3)
C14 C15 1.391(4)
C14 C19 1.526(4)
C15 C16 1.384(4)
C15 H11 0.9500
C16 C17 1.386(4)
C16 H12 0.9500
C17 C18 1.380(4)
C17 H13 0.9500
C18 H14 0.9500
C19 C20 1.525(4)
C19 C27 1.533(3)
C19 H15 1.0000
C20 C21 1.383(4)
C20 C25 1.396(4)
C21 C22 1.390(4)
C21 H16 0.9500
C22 C23 1.385(4)
C22 H17 0.9500
C23 C24 1.384(4)
C24 C25 1.380(4)
C24 H18 0.9500
C25 H19 0.9500
C26 H20 0.9800
C26 H21 0.9800
C26 H22 0.9800
C27 C28 1.385(4)
C27 C32 1.389(4)
C28 C29 1.391(4)
C28 H23 0.9500
C29 C30 1.390(4)
C29 H24 0.9500
C30 C31 1.381(4)
C31 C32 1.391(4)
C31 H25 0.9500
C32 H26 0.9500
C33 H27 0.9800
C33 H28 0.9800
C33 H29 0.9800
C37 H35 0.9900
C37 H36 0.9900
C34A C35A 1.3630
C34A H31A 0.9900
C34A H30A 0.9900
C35A C36A 1.4676
C35A H32A 1.0000
C36A H33A 0.9900
C36A H34A 0.9900
C34B C35B 1.4612
C34B H30B 0.9900
C34B H31B 0.9900
C35B C36B 1.3454
C35B H32B 1.0000
C36B H34B 0.9900
C36B H33B 0.9900

loop_
_geom_torsion_atom_site_label_1
_geom_torsion_atom_site_label_2
_geom_torsion_atom_site_label_3
_geom_torsion_atom_site_label_4
_geom_torsion
C7 P1 C1 C6 -101.5(2)
C13 P1 C1 C6 8.1(3)
Pd1 P1 C1 C6 135.5(2)
C7 P1 C1 C2 78.3(2)
C13 P1 C1 C2 -172.2(2)
Pd1 P1 C1 C2 -44.8(2)
C6 C1 C2 C3 -1.4(4)
P1 C1 C2 C3 178.8(2)
C1 C2 C3 C4 0.1(5)
C2 C3 C4 C5 1.0(5)
C3 C4 C5 C6 -0.9(5)
C2 C1 C6 C5 1.5(4)
P1 C1 C6 C5 -178.7(2)
C4 C5 C6 C1 -0.4(4)
C1 P1 C7 C8 -179.3(2)
C13 P1 C7 C8 71.2(2)
Pd1 P1 C7 C8 -49.7(2)
C1 P1 C7 C12 -2.3(3)
C13 P1 C7 C12 -111.8(2)
Pd1 P1 C7 C12 127.3(2)
C12 C7 C8 C9 -0.1(4)
P1 C7 C8 C9 176.9(2)
C7 C8 C9 C10 -0.6(5)
C8 C9 C10 C11 0.9(5)
C9 C10 C11 C12 -0.3(5)
C10 C11 C12 C7 -0.4(5)
C8 C7 C12 C11 0.7(4)
P1 C7 C12 C11 -176.3(2)
C1 P1 C13 C18 -96.4(2)
C7 P1 C13 C18 12.4(2)
Pd1 P1 C13 C18 131.6(2)
C1 P1 C13 C14 86.5(2)
C7 P1 C13 C14 -164.7(2)
Pd1 P1 C13 C14 -45.5(2)
C18 C13 C14 C15 -1.9(4)
P1 C13 C14 C15 175.2(2)
C18 C13 C14 C19 172.9(2)
P1 C13 C14 C19 -9.9(4)
C13 C14 C15 C16 2.3(4)
C19 C14 C15 C16 -172.8(3)
C14 C15 C16 C17 -1.0(5)
C15 C16 C17 C18 -0.7(5)
C16 C17 C18 C13 1.0(5)
C14 C13 C18 C17 0.3(4)
P1 C13 C18 C17 -176.9(2)
C15 C14 C19 C20 92.5(3)
C13 C14 C19 C20 -82.3(3)
C15 C14 C19 C27 -35.7(3)
C13 C14 C19 C27 149.5(2)
C14 C19 C20 C21 134.7(2)
C27 C19 C20 C21 -96.9(3)
C14 C19 C20 C25 -46.0(3)
C27 C19 C20 C25 82.4(3)
C25 C20 C21 C22 1.8(4)
C19 C20 C21 C22 -178.9(2)
C20 C21 C22 C23 -0.9(4)
C26 O1 C23 C24 176.7(3)
C26 O1 C23 C22 -2.9(5)
C21 C22 C23 O1 178.5(3)
C21 C22 C23 C24 -1.0(4)
O1 C23 C24 C25 -177.7(3)
C22 C23 C24 C25 1.9(4)
C23 C24 C25 C20 -1.0(4)
C21 C20 C25 C24 -0.9(4)
C19 C20 C25 C24 179.8(2)
C20 C19 C27 C28 172.5(2)
C14 C19 C27 C28 -60.8(3)
C20 C19 C27 C32 -4.0(4)
C14 C19 C27 C32 122.8(3)
C32 C27 C28 C29 0.9(4)
C19 C27 C28 C29 -175.7(3)
C27 C28 C29 C30 0.0(5)
C33 O2 C30 C31 -177.1(3)
C33 O2 C30 C29 3.1(4)
C28 C29 C30 O2 178.6(3)
C28 C29 C30 C31 -1.2(4)
O2 C30 C31 C32 -178.4(3)
C29 C30 C31 C32 1.4(4)
C28 C27 C32 C31 -0.7(4)
C19 C27 C32 C31 175.8(3)
C30 C31 C32 C27 -0.5(4)
Pd1 C34A C35A C36A -50.1(3)
C34A C35A C36A Pd1 49.5(3)
Pd1 C34B C35B C36B 39.6(3)
C34B C35B C36B Pd1 -38.2(3)
